data_4323727
loop_
_publ_author_name
'Jess C. Vickery'
'Alan L. Balch'

_publ_section_title
;
 X-ray Crystallographic Studies of the Products of Oxidative Additions of
 Iodine to Cyclic Trinuclear Gold(I) Complexes: Directional Effects for
 Au-I...I-Au Interactions
;
_journal_name_full 'Inorganic Chemistry'
_journal_page_first 5978
_journal_page_last 5983
_journal_paper_doi 10.1021/ic970612t
_journal_volume 36
_journal_year 1997
_chemical_formula_sum 'C10 H19 Au3 Cl3 I6 N3 O3'
_chemical_formula_weight 1687.93
_chemical_name_systematic
; 
 ? 
;
_space_group_IT_number 2
_symmetry_cell_setting triclinic
_symmetry_space_group_name_Hall '-P 1'
_symmetry_space_group_name_H-M 'P -1'
_atom_sites_solution_hydrogens geom
_atom_sites_solution_primary direct
_atom_sites_solution_secondary difmap
_audit_creation_method SHELXL
_cell_angle_alpha 87.08
_cell_angle_beta 82.63
_cell_angle_gamma 83.390(10)
_cell_formula_units_Z 2
_cell_length_a 8.684(5)
_cell_length_b 11.144(6)
_cell_length_c 15.609(7)
_cell_measurement_reflns_used 48
_cell_measurement_temperature 123(2)
_cell_measurement_theta_max 20
_cell_measurement_theta_min 15
_cell_volume 1487.1(13)
_computing_cell_refinement 'Siemens P3'
_computing_data_collection 'Siemens P3'
_computing_data_reduction 'Siemens XDISK'
_computing_molecular_graphics 'SHELXTL V.5.03 (Sheldrick, 1994) XP'
_computing_publication_material 'SHELXTL V.5.03 (Sheldrick, 1994) XCIF'
_computing_structure_refinement 'SHELXTL V.5.03 (Sheldrick, 1994) XL'
_computing_structure_solution 'SHELXTL V.5.03 (Sheldrick, 1994) XS'
_diffrn_ambient_temperature 123(2)
_diffrn_measurement_device P4
_diffrn_measurement_method 2\t
_diffrn_radiation_monochromator 'Nickel Filter'
_diffrn_radiation_source 'Siemens Rotating Anode'
_diffrn_radiation_type CuK\a
_diffrn_radiation_wavelength 1.54178
_diffrn_reflns_av_R_equivalents 0.0000
_diffrn_reflns_av_sigmaI/netI 0.0880
_diffrn_reflns_limit_h_max 9
_diffrn_reflns_limit_h_min -9
_diffrn_reflns_limit_k_max 11
_diffrn_reflns_limit_k_min -11
_diffrn_reflns_limit_l_max 16
_diffrn_reflns_limit_l_min 0
_diffrn_reflns_number 3841
_diffrn_reflns_theta_max 55.79
_diffrn_reflns_theta_min 2.86
_diffrn_standards_decay_% 'No Decay'
_diffrn_standards_interval_count 198
_diffrn_standards_number 2
_exptl_absorpt_coefficient_mu 78.805
_exptl_absorpt_correction_T_max 0.51667
_exptl_absorpt_correction_T_min 0.23841
_exptl_absorpt_correction_type XABS2
_exptl_crystal_colour 'Deep Red'
_exptl_crystal_density_diffrn 3.770
_exptl_crystal_density_meas ?
_exptl_crystal_density_method N/A
_exptl_crystal_description Needle
_exptl_crystal_F_000 1460
_exptl_crystal_size_max 0.65
_exptl_crystal_size_mid 0.02
_exptl_crystal_size_min 0.01
_refine_diff_density_max 8.908
_refine_diff_density_min -8.030
_refine_diff_density_rms 1.538
_refine_ls_extinction_method none
_refine_ls_goodness_of_fit_all 2.267
_refine_ls_goodness_of_fit_obs 2.534
_refine_ls_hydrogen_treatment Riding
_refine_ls_matrix_type full
_refine_ls_number_parameters 179
_refine_ls_number_reflns 3812
_refine_ls_number_restraints 0
_refine_ls_restrained_S_all 2.462
_refine_ls_restrained_S_obs 2.534
_refine_ls_R_factor_all 0.2232
_refine_ls_R_factor_obs 0.1487
_refine_ls_shift/esd_max 0.001
_refine_ls_shift/esd_mean 0.000
_refine_ls_structure_factor_coef Fsqd
_refine_ls_weighting_details 'w=1/[\s^2^(Fo^2^)+(0.1000P)^2^+0.0000P] where P=(Fo^2^+2Fc^2^)/3'
_refine_ls_weighting_scheme calc
_refine_ls_wR_factor_all 0.4342
_refine_ls_wR_factor_obs 0.3578
_reflns_number_observed 2480
_reflns_number_total 3841
_reflns_observed_criterion >2sigma(I)
_cod_data_source_file ic970612t_4.cif
_cod_data_source_block jv06a
_cod_depositor_comments
;
The following automatic conversions were performed:

'_exptl_crystal_density_meas' value 'Not Measured' was changed to '?'
- the value is perceived as not measured.

Automatic conversion script
Id: cif_fix_values 3008 2015-01-20 13:52:24Z robertas 

The following automatic conversions were performed:

'_refine_ls_weighting_scheme' value 'calc
w=1/[\s^2^(Fo^2^)+(0.1000P)^2^+0.0000P] where P=(Fo^2^+2Fc^2^)/3' was
changed to 'calc'. New tag '_refine_ls_weighting_details' was
created. The value of the new tag was set to
'w=1/[\s^2^(Fo^2^)+(0.1000P)^2^+0.0000P] where P=(Fo^2^+2Fc^2^)/3'.

Automatic conversion script
Id: cif_fix_values 3143 2015-03-26 13:38:13Z robertas 
;
_cod_database_code 4323727

loop_
_symmetry_equiv_pos_as_xyz
'x, y, z'
'-x, -y, -z'

loop_
_atom_site_aniso_label
_atom_site_aniso_U_11
_atom_site_aniso_U_22
_atom_site_aniso_U_33
_atom_site_aniso_U_23
_atom_site_aniso_U_13
_atom_site_aniso_U_12
Au1 0.036(2) 0.028(2) 0.030(2) 0.0047(12) -0.0089(13) -0.0007(14)
Au2 0.039(2) 0.039(2) 0.026(2) -0.0028(13) -0.0081(14) 0.001(2)
Au3 0.039(2) 0.024(2) 0.038(2) -0.0009(12) -0.0032(14) -0.0005(14)
I1 0.036(3) 0.049(3) 0.040(3) 0.003(2) -0.001(2) -0.005(2)
I6 0.047(4) 0.038(3) 0.043(3) -0.003(2) -0.002(2) -0.003(2)
I4 0.041(3) 0.056(3) 0.037(3) -0.005(2) -0.005(2) 0.001(3)
I5 0.048(4) 0.041(3) 0.047(3) -0.004(2) -0.005(3) 0.007(3)
I2 0.043(3) 0.040(3) 0.047(3) -0.001(2) -0.011(2) 0.006(3)
I3 0.041(4) 0.064(4) 0.040(3) -0.004(2) -0.011(2) 0.008(3)
Cl1 0.037(13) 0.074(15) 0.045(11) -0.011(10) -0.007(9) -0.011(11)
Cl2 0.033(13) 0.119(22) 0.080(16) -0.042(15) 0.011(12) -0.046(14)
Cl3 0.097(21) 0.072(15) 0.034(11) -0.002(10) -0.018(12) -0.004(14)

loop_
_atom_site_label
_atom_site_type_symbol
_atom_site_fract_x
_atom_site_fract_y
_atom_site_fract_z
_atom_site_U_iso_or_equiv
_atom_site_thermal_displace_type
_atom_site_occupancy
_atom_site_calc_flag
_atom_site_refinement_flags
_atom_site_disorder_group
Au1 Au 0.2943(4) 0.1597(3) 0.8584(2) 0.0311(9) Uani 1 d . .
Au2 Au 0.2923(4) 0.2599(3) 0.6468(2) 0.0351(9) Uani 1 d . .
Au3 Au 0.2972(4) 0.4582(3) 0.8058(2) 0.0339(9) Uani 1 d . .
I1 I -0.0067(6) 0.1545(5) 0.8978(3) 0.0422(14) Uani 1 d . .
I6 I 0.6013(7) 0.4655(5) 0.7864(3) 0.0431(14) Uani 1 d . .
I4 I 0.5950(6) 0.2341(5) 0.5946(3) 0.0450(14) Uani 1 d . .
I5 I -0.0036(7) 0.5146(5) 0.8458(3) 0.046(2) Uani 1 d . .
I2 I 0.5984(6) 0.1090(5) 0.8495(3) 0.0439(14) Uani 1 d . .
I3 I -0.0137(7) 0.2817(5) 0.6507(3) 0.049(2) Uani 1 d . .
N1 N 0.3051(69) 0.0824(50) 0.6848(33) 0.030(14) Uiso 1 d . .
C4 C 0.3198(90) -0.0060(64) 0.6116(43) 0.036(18) Uiso 1 d . .
H4A H 0.3508(564) 0.0358(131) 0.5564(56) 0.054 Uiso 1 calc R .
H4B H 0.2191(173) -0.0368(342) 0.6100(205) 0.054 Uiso 1 calc R .
H4C H 0.3990(416) -0.0735(235) 0.6216(172) 0.054 Uiso 1 calc R .
O1 O 0.2948(68) -0.0752(50) 0.7788(33) 0.051(14) Uiso 1 d . .
C1 C 0.3058(90) 0.0413(66) 0.7684(44) 0.036(18) Uiso 1 d . .
N3 N 0.2812(63) 0.2793(46) 0.9515(31) 0.023(12) Uiso 1 d . .
O3 O 0.3306(58) 0.4704(42) 0.9952(28) 0.036(12) Uiso 1 d . .
N2 N 0.2831(67) 0.5097(48) 0.6741(32) 0.026(13) Uiso 1 d . .
C3 C 0.3028(84) 0.4055(61) 0.9302(41) 0.030(16) Uiso 1 d . .
C6 C 0.3060(97) 0.2388(72) 1.0438(46) 0.045(20) Uiso 1 d . .
H6A H 0.4046(307) 0.1862(394) 1.0435(54) 0.067 Uiso 1 calc R .
H6B H 0.2195(320) 0.1944(407) 1.0697(120) 0.067 Uiso 1 calc R .
H6C H 0.3099(625) 0.3099(79) 1.0777(100) 0.067 Uiso 1 calc R .
C5 C 0.2844(102) 0.6505(70) 0.6593(50) 0.049(21) Uiso 1 d . .
H5A H 0.3911(143) 0.6714(88) 0.6586(336) 0.073 Uiso 1 calc R .
H5B H 0.2160(486) 0.6920(72) 0.7061(194) 0.073 Uiso 1 calc R .
H5C H 0.2468(590) 0.6756(98) 0.6038(170) 0.073 Uiso 1 calc R .
C7 C 0.2748(107) -0.1339(79) 0.8656(51) 0.057(24) Uiso 1 d . .
H7A H 0.2952(684) -0.2218(82) 0.8607(59) 0.085 Uiso 1 calc R .
H7B H 0.1677(212) -0.1129(435) 0.8928(157) 0.085 Uiso 1 calc R .
H7C H 0.3483(468) -0.1061(405) 0.9009(128) 0.085 Uiso 1 calc R .
C9 C 0.2997(92) 0.5972(64) 0.9769(45) 0.039(18) Uiso 1 d . .
H9A H 0.3513(465) 0.6418(67) 1.0154(218) 0.058 Uiso 1 calc R .
H9B H 0.1868(96) 0.6210(100) 0.9860(298) 0.058 Uiso 1 calc R .
H9C H 0.3398(514) 0.6158(92) 0.9167(103) 0.058 Uiso 1 calc R .
C2 C 0.2920(94) 0.4383(69) 0.6167(46) 0.039(19) Uiso 1 d . .
Cl1 Cl -0.0632(24) -0.1059(20) 0.7478(12) 0.051(5) Uani 1 d . .
Cl2 Cl -0.3178(27) -0.2111(27) 0.7063(16) 0.074(8) Uani 1 d . .
Cl3 Cl -0.1060(32) -0.1265(22) 0.5702(12) 0.067(7) Uani 1 d . .
O2 O 0.2906(63) 0.4950(46) 0.5372(31) 0.044(13) Uiso 1 d . .
C8 C 0.2751(94) 0.4134(67) 0.4670(45) 0.040(19) Uiso 1 d . .
H8A H 0.2798(593) 0.4592(120) 0.4116(63) 0.060 Uiso 1 calc R .
H8B H 0.1748(262) 0.3797(355) 0.4787(170) 0.060 Uiso 1 calc R .
H8C H 0.3605(334) 0.3475(256) 0.4643(214) 0.060 Uiso 1 calc R .
C10 C -0.2001(85) -0.0933(63) 0.6746(41) 0.031(17) Uiso 1 d . .
H10 H -0.2629(85) -0.0123(63) 0.6757(41) 0.037 Uiso 1 calc R .

loop_
_atom_type_symbol
_atom_type_description
_atom_type_scat_dispersion_real
_atom_type_scat_dispersion_imag
_atom_type_scat_source
C C 0.0181 0.0091 'International Tables Vol C Tables 4.2.6.8 and 6.1.1.4'
H H 0.0000 0.0000 'International Tables Vol C Tables 4.2.6.8 and 6.1.1.4'
N N 0.0311 0.0180 'International Tables Vol C Tables 4.2.6.8 and 6.1.1.4'
O O 0.0492 0.0322 'International Tables Vol C Tables 4.2.6.8 and 6.1.1.4'
Cl Cl 0.3639 0.7018 'International Tables Vol C Tables 4.2.6.8 and 6.1.1.4'
I I -0.3257 6.8362 'International Tables Vol C Tables 4.2.6.8 and 6.1.1.4'
Au Au -4.4197 7.2980 'International Tables Vol C Tables 4.2.6.8 and 6.1.1.4'

loop_
_geom_angle_atom_site_label_1
_geom_angle_atom_site_label_2
_geom_angle_atom_site_label_3
_geom_angle
_geom_angle_site_symmetry_1
_geom_angle_site_symmetry_3
_geom_angle_publ_flag
C1 Au1 N3 179.3(27) . . ?
C1 Au1 I1 92.4(23) . . ?
N3 Au1 I1 87.2(16) . . ?
C1 Au1 I2 85.9(23) . . ?
N3 Au1 I2 94.4(16) . . ?
I1 Au1 I2 163.2(2) . . ?
C2 Au2 N1 175.0(28) . . ?
C2 Au2 I3 89.9(23) . . ?
N1 Au2 I3 93.6(17) . . ?
C2 Au2 I4 88.1(23) . . ?
N1 Au2 I4 89.6(16) . . ?
I3 Au2 I4 163.4(2) . . ?
C3 Au3 N2 177.6(28) . . ?
C3 Au3 I5 86.8(20) . . ?
N2 Au3 I5 91.6(15) . . ?
C3 Au3 I6 90.1(21) . . ?
N2 Au3 I6 91.9(16) . . ?
I5 Au3 I6 162.5(2) . . ?
C1 N1 C4 120.8(56) . . ?
C1 N1 Au2 124.0(45) . . ?
C4 N1 Au2 115.2(40) . . ?
C1 O1 C7 121.3(60) . . ?
O1 C1 N1 113.2(61) . . ?
O1 C1 Au1 127.7(52) . . ?
N1 C1 Au1 118.5(51) . . ?
C3 N3 C6 114.3(53) . . ?
C3 N3 Au1 120.9(38) . . ?
C6 N3 Au1 121.4(42) . . ?
C3 O3 C9 111.6(52) . . ?
C2 N2 C5 124.7(60) . . ?
C2 N2 Au3 124.0(51) . . ?
C5 N2 Au3 110.8(40) . . ?
O3 C3 N3 116.0(54) . . ?
O3 C3 Au3 128.0(50) . . ?
N3 C3 Au3 115.9(43) . . ?
N2 C2 O2 112.1(67) . . ?
N2 C2 Au2 119.7(55) . . ?
O2 C2 Au2 128.0(52) . . ?
C2 O2 C8 113.9(57) . . ?
Cl1 C10 Cl3 109.8(40) . . ?
Cl1 C10 Cl2 104.8(37) . . ?
Cl3 C10 Cl2 106.2(37) . . ?

loop_
_geom_bond_atom_site_label_1
_geom_bond_atom_site_label_2
_geom_bond_distance
_geom_bond_site_symmetry_2
_geom_bond_publ_flag
Au1 C1 1.96(7) . ?
Au1 N3 2.01(5) . ?
Au1 I1 2.614(6) . ?
Au1 I2 2.623(6) . ?
Au2 C2 2.02(8) . ?
Au2 N1 2.03(6) . ?
Au2 I3 2.633(7) . ?
Au2 I4 2.638(7) . ?
Au3 C3 2.00(6) . ?
Au3 N2 2.12(5) . ?
Au3 I5 2.617(6) . ?
Au3 I6 2.630(7) . ?
N1 C1 1.36(8) . ?
N1 C4 1.53(8) . ?
O1 C1 1.31(9) . ?
O1 C7 1.47(9) . ?
N3 C3 1.46(8) . ?
N3 C6 1.52(8) . ?
O3 C3 1.34(8) . ?
O3 C9 1.43(8) . ?
N2 C2 1.22(9) . ?
N2 C5 1.57(9) . ?
C2 O2 1.36(8) . ?
Cl1 C10 1.74(7) . ?
Cl2 C10 1.77(8) . ?
Cl3 C10 1.76(6) . ?
O2 C8 1.49(8) . ?
